data_4085400
loop_
_publ_author_name
'Yang, Jingying'
'Xie, Zuowei'

_publ_section_title
;
 Reactivity of Traditional Metal--Carbon (Alkyl) versus Nontraditional
 Metal--Carbon (Cage) Bonds in Organo-Rare-Earth Metal Complexes
 [\h5:\s-(C9H6)(C2B10H10)]Ln(CH2C6H4-o-NMe2)(THF)2
;
_journal_issue 11
_journal_name_full Organometallics
_journal_page_first 2494
_journal_paper_doi 10.1021/om501212e
_journal_volume 34
_journal_year 2015
_chemical_formula_sum 'C33 H54 B10 N3 O Y'
_chemical_formula_weight 705.80
_chemical_name_systematic
; 
 ? 
;
_space_group_IT_number 61
_symmetry_cell_setting orthorhombic
_symmetry_space_group_name_Hall '-P 2ac 2ab'
_symmetry_space_group_name_H-M 'P b c a'
_atom_sites_solution_hydrogens geom
_atom_sites_solution_primary direct
_atom_sites_solution_secondary difmap
_audit_creation_method SHELXL-97
_cell_angle_alpha 90.00
_cell_angle_beta 90.00
_cell_angle_gamma 90.00
_cell_formula_units_Z 8
_cell_length_a 16.2393(9)
_cell_length_b 16.5283(9)
_cell_length_c 36.194(2)
_cell_measurement_reflns_used 154
_cell_measurement_temperature 296(2)
_cell_measurement_theta_max 15
_cell_measurement_theta_min 15
_cell_volume 9714.8(9)
_computing_cell_refinement 'BRUKER KAPPA APEXII DUO DIFFRACTOMETER'
_computing_data_collection 'BRUKER KAPPA APEXII DUO DIFFRACTOMETER'
_computing_data_reduction 'BRUKER KAPPA APEXII DUO DIFFRACTOMETER'
_computing_molecular_graphics 'SIEMENS SHELXTL'
_computing_publication_material 'SIEMENS SHELXTL'
_computing_structure_refinement 'SHELXL-97 (Sheldrick, 2008)'
_computing_structure_solution 'SHELXS-97 (Sheldrick, 2008)'
_diffrn_ambient_temperature 296(2)
_diffrn_measured_fraction_theta_full 1.000
_diffrn_measured_fraction_theta_max 1.000
_diffrn_measurement_device_type 'BRUKER KAPPA APEXII DUO DIFFRACTOMETER'
_diffrn_measurement_method 'PHI & OMEGA SCAN'
_diffrn_radiation_monochromator graphite
_diffrn_radiation_source 'fine-focus sealed tube'
_diffrn_radiation_type MoK\a
_diffrn_radiation_wavelength 0.71073
_diffrn_reflns_av_R_equivalents 0.0892
_diffrn_reflns_av_sigmaI/netI 0.0547
_diffrn_reflns_limit_h_max 19
_diffrn_reflns_limit_h_min -19
_diffrn_reflns_limit_k_max 19
_diffrn_reflns_limit_k_min -19
_diffrn_reflns_limit_l_max 43
_diffrn_reflns_limit_l_min -43
_diffrn_reflns_number 77299
_diffrn_reflns_theta_full 25.25
_diffrn_reflns_theta_max 25.25
_diffrn_reflns_theta_min 1.68
_exptl_absorpt_coefficient_mu 1.225
_exptl_absorpt_correction_T_max 0.7456
_exptl_absorpt_correction_T_min 0.6607
_exptl_absorpt_correction_type multi-scan
_exptl_crystal_colour colourless
_exptl_crystal_density_diffrn 0.965
_exptl_crystal_density_method 'not measured'
_exptl_crystal_description block
_exptl_crystal_F_000 2960
_exptl_crystal_size_max 0.50
_exptl_crystal_size_mid 0.30
_exptl_crystal_size_min 0.20
_platon_squeeze_details
;
;
_refine_diff_density_max 0.196
_refine_diff_density_min -0.477
_refine_diff_density_rms 0.043
_refine_ls_extinction_method none
_refine_ls_goodness_of_fit_ref 0.949
_refine_ls_hydrogen_treatment riding
_refine_ls_matrix_type full
_refine_ls_number_parameters 433
_refine_ls_number_reflns 8800
_refine_ls_number_restraints 0
_refine_ls_restrained_S_all 0.949
_refine_ls_R_factor_all 0.0865
_refine_ls_R_factor_gt 0.0440
_refine_ls_shift/su_max 0.001
_refine_ls_shift/su_mean 0.000
_refine_ls_structure_factor_coef Fsqd
_refine_ls_weighting_details 'calc w=1/[\s^2^(Fo^2^)+(0.0630P)^2^+0.0000P] where P=(Fo^2^+2Fc^2^)/3'
_refine_ls_weighting_scheme calc
_refine_ls_wR_factor_gt 0.1016
_refine_ls_wR_factor_ref 0.1132
_reflns_number_gt 5500
_reflns_number_total 8800
_reflns_threshold_expression >2sigma(I)
_cod_data_source_file om501212e_si_001.cif
_cod_data_source_block 3a
_cod_depositor_comments
;
The following automatic conversions were performed:

'_symmetry_cell_setting' value 'Orthorhombic' changed to
'orthorhombic' according to
/usr/data/users/saulius/crontab/automatic-downloads/rss-feeds/ACS/lib/dictionaries/cif_core.dic
dictionary named 'cif_core.dic' version 2.4.2 from 2011-04-26.

Automatic conversion script
Id: cif_fix_values 3008 2015-01-20 13:52:24Z robertas 

 Adding full bibliography for 4085399--4085403.cif.
;
_cod_original_sg_symbol_H-M Pbca
_cod_database_code 4085400

loop_
_symmetry_equiv_pos_as_xyz
'x, y, z'
'-x+1/2, -y, z+1/2'
'-x, y+1/2, -z+1/2'
'x+1/2, -y+1/2, -z'
'-x, -y, -z'
'x-1/2, y, -z-1/2'
'x, -y-1/2, z-1/2'
'-x-1/2, y-1/2, z'

loop_
_atom_site_label
_atom_site_type_symbol
_atom_site_fract_x
_atom_site_fract_y
_atom_site_fract_z
_atom_site_U_iso_or_equiv
_atom_site_adp_type
_atom_site_occupancy
_atom_site_symmetry_multiplicity
_atom_site_calc_flag
_atom_site_refinement_flags
Y1 Y 0.827747(15) 0.099845(15) 0.123545(7) 0.04040(10) Uani 1 1 d .
O1 O 0.85259(11) 0.02511(11) 0.17848(5) 0.0508(5) Uani 1 1 d .
C1 C 0.64093(17) 0.13627(16) 0.12395(8) 0.0465(7) Uani 1 1 d .
C2 C 0.70404(17) 0.14863(15) 0.16266(8) 0.0468(7) Uani 1 1 d .
C11 C 0.69176(16) 0.13124(18) 0.09009(8) 0.0469(7) Uani 1 1 d .
C12 C 0.74371(18) 0.19500(18) 0.07798(8) 0.0536(8) Uani 1 1 d .
H12A H 0.7329 0.2525 0.0825 0.064 Uiso 1 1 calc R
C13 C 0.8010(2) 0.1664(2) 0.05296(9) 0.0619(9) Uani 1 1 d .
H13A H 0.8403 0.1995 0.0391 0.074 Uiso 1 1 calc R
C14 C 0.7839(2) 0.0837(2) 0.04650(8) 0.0603(8) Uani 1 1 d .
C15 C 0.8178(2) 0.0273(3) 0.02141(10) 0.0826(11) Uani 1 1 d .
H15A H 0.8602 0.0424 0.0056 0.099 Uiso 1 1 calc R
C16 C 0.7880(3) -0.0487(3) 0.02068(11) 0.0946(13) Uani 1 1 d .
H16A H 0.8102 -0.0855 0.0040 0.114 Uiso 1 1 calc R
C17 C 0.7239(3) -0.0744(2) 0.04451(11) 0.0862(12) Uani 1 1 d .
H17A H 0.7057 -0.1277 0.0436 0.103 Uiso 1 1 calc R
C18 C 0.6886(2) -0.0214(2) 0.06885(9) 0.0650(9) Uani 1 1 d .
H18A H 0.6467 -0.0387 0.0845 0.078 Uiso 1 1 calc R
C19 C 0.71625(18) 0.06015(19) 0.07004(8) 0.0522(7) Uani 1 1 d .
C20 C 0.9550(2) 0.26823(17) 0.14246(9) 0.0595(8) Uani 1 1 d .
C21 C 0.8708(2) 0.30160(19) 0.15436(11) 0.0800(11) Uani 1 1 d .
H21A H 0.8481 0.2677 0.1734 0.120 Uiso 1 1 calc R
H21B H 0.8343 0.3023 0.1335 0.120 Uiso 1 1 calc R
H21C H 0.8773 0.3556 0.1637 0.120 Uiso 1 1 calc R
C22 C 1.0103(2) 0.2686(2) 0.17647(10) 0.0887(12) Uani 1 1 d .
H22A H 0.9873 0.2339 0.1950 0.133 Uiso 1 1 calc R
H22B H 1.0144 0.3227 0.1860 0.133 Uiso 1 1 calc R
H22C H 1.0641 0.2495 0.1698 0.133 Uiso 1 1 calc R
C23 C 0.9894(3) 0.3246(2) 0.11250(11) 0.0921(12) Uani 1 1 d .
H23A H 0.9536 0.3239 0.0914 0.138 Uiso 1 1 calc R
H23B H 1.0433 0.3064 0.1053 0.138 Uiso 1 1 calc R
H23C H 0.9931 0.3787 0.1220 0.138 Uiso 1 1 calc R
C24 C 0.99266(18) 0.13267(19) 0.11460(7) 0.0491(7) Uani 1 1 d .
N2 N 0.95881(14) 0.06024(14) 0.10764(6) 0.0479(6) Uani 1 1 d .
C26 C 1.00088(19) -0.01765(18) 0.09863(8) 0.0596(8) Uani 1 1 d .
C27 C 0.9310(2) -0.07888(18) 0.09575(10) 0.0755(10) Uani 1 1 d .
H27A H 0.9015 -0.0807 0.1187 0.113 Uiso 1 1 calc R
H27B H 0.9533 -0.1314 0.0905 0.113 Uiso 1 1 calc R
H27C H 0.8942 -0.0631 0.0763 0.113 Uiso 1 1 calc R
C28 C 1.0470(2) -0.0177(2) 0.06149(10) 0.0850(11) Uani 1 1 d .
H28A H 1.0919 0.0200 0.0626 0.127 Uiso 1 1 calc R
H28B H 1.0099 -0.0023 0.0421 0.127 Uiso 1 1 calc R
H28C H 1.0679 -0.0710 0.0566 0.127 Uiso 1 1 calc R
C29 C 1.0582(2) -0.0432(2) 0.13003(10) 0.0912(12) Uani 1 1 d .
H29A H 1.1026 -0.0051 0.1321 0.137 Uiso 1 1 calc R
H29B H 1.0800 -0.0960 0.1249 0.137 Uiso 1 1 calc R
H29C H 1.0280 -0.0445 0.1528 0.137 Uiso 1 1 calc R
C30 C 1.08061(18) 0.1535(2) 0.10475(9) 0.0670(9) Uani 1 1 d .
H30A H 1.1010 0.1930 0.1223 0.080 Uiso 1 1 calc R
H30B H 1.1141 0.1052 0.1072 0.080 Uiso 1 1 calc R
C31 C 1.0914(2) 0.1866(2) 0.06650(11) 0.0706(10) Uani 1 1 d .
C32 C 1.0301(2) 0.1788(2) 0.03973(10) 0.0783(10) Uani 1 1 d .
H32A H 0.9829 0.1497 0.0456 0.094 Uiso 1 1 calc R
C33 C 1.0366(3) 0.2123(3) 0.00501(11) 0.1018(14) Uani 1 1 d .
H33A H 0.9946 0.2058 -0.0122 0.122 Uiso 1 1 calc R
C34 C 1.1059(4) 0.2554(3) -0.00365(15) 0.132(2) Uani 1 1 d .
H34A H 1.1111 0.2787 -0.0269 0.158 Uiso 1 1 calc R
C35 C 1.1666(4) 0.2643(3) 0.02128(17) 0.144(2) Uani 1 1 d .
H35A H 1.2128 0.2944 0.0148 0.172 Uiso 1 1 calc R
C36 C 1.1628(3) 0.2299(3) 0.05667(14) 0.1086(16) Uani 1 1 d .
C37 C 1.2762(4) 0.1635(8) 0.0891(3) 0.268(6) Uani 1 1 d .
H37A H 1.2403 0.1175 0.0909 0.402 Uiso 1 1 calc R
H37B H 1.3078 0.1681 0.1114 0.402 Uiso 1 1 calc R
H37C H 1.3126 0.1568 0.0685 0.402 Uiso 1 1 calc R
C38 C 1.2755(5) 0.3123(6) 0.0800(2) 0.323(7) Uani 1 1 d .
H38A H 1.2393 0.3579 0.0775 0.485 Uiso 1 1 calc R
H38B H 1.3097 0.3083 0.0584 0.485 Uiso 1 1 calc R
H38C H 1.3096 0.3193 0.1014 0.485 Uiso 1 1 calc R
C39 C 0.8984(2) 0.0667(2) 0.20662(9) 0.0762(10) Uani 1 1 d .
H39A H 0.8721 0.1178 0.2127 0.091 Uiso 1 1 calc R
H39B H 0.9540 0.0776 0.1982 0.091 Uiso 1 1 calc R
C40 C 0.8996(3) 0.0126(3) 0.23944(11) 0.1155(17) Uani 1 1 d .
H40A H 0.9536 0.0129 0.2509 0.139 Uiso 1 1 calc R
H40B H 0.8592 0.0299 0.2575 0.139 Uiso 1 1 calc R
C41 C 0.8798(3) -0.0679(2) 0.22549(10) 0.0914(12) Uani 1 1 d .
H41A H 0.9296 -0.0973 0.2193 0.110 Uiso 1 1 calc R
H41B H 0.8492 -0.0985 0.2438 0.110 Uiso 1 1 calc R
C42 C 0.8298(2) -0.05450(18) 0.19257(9) 0.0667(9) Uani 1 1 d .
H42A H 0.7716 -0.0559 0.1987 0.080 Uiso 1 1 calc R
H42B H 0.8407 -0.0959 0.1742 0.080 Uiso 1 1 calc R
N1 N 0.93819(14) 0.18486(13) 0.12955(6) 0.0490(6) Uani 1 1 d .
N3 N 1.2264(4) 0.2378(4) 0.08397(14) 0.168(2) Uani 1 1 d .
B3 B 0.6420(2) 0.2258(2) 0.14709(10) 0.0539(9) Uani 1 1 d .
H3 H 0.6684 0.2814 0.1353 0.065 Uiso 1 1 calc R
B4 B 0.5477(2) 0.1835(2) 0.12971(11) 0.0623(10) Uani 1 1 d .
H4 H 0.5119 0.2112 0.1072 0.075 Uiso 1 1 calc R
B5 B 0.5575(2) 0.0769(2) 0.13437(11) 0.0603(10) Uani 1 1 d .
H5 H 0.5282 0.0349 0.1148 0.072 Uiso 1 1 calc R
B6 B 0.6558(2) 0.0583(2) 0.15453(9) 0.0486(8) Uani 1 1 d .
H6 H 0.6915 0.0039 0.1475 0.058 Uiso 1 1 calc R
B7 B 0.6504(2) 0.2047(2) 0.19394(11) 0.0631(10) Uani 1 1 d .
H7 H 0.6807 0.2467 0.2132 0.076 Uiso 1 1 calc R
B8 B 0.5527(2) 0.2263(2) 0.17434(12) 0.0717(12) Uani 1 1 d .
H8 H 0.5194 0.2826 0.1808 0.086 Uiso 1 1 calc R
B9 B 0.5006(3) 0.1330(2) 0.16715(12) 0.0749(12) Uani 1 1 d .
H9 H 0.4333 0.1277 0.1693 0.090 Uiso 1 1 calc R
B10 B 0.5674(2) 0.0532(2) 0.18172(11) 0.0649(10) Uani 1 1 d .
H10 H 0.5441 -0.0043 0.1929 0.078 Uiso 1 1 calc R
B11 B 0.6589(2) 0.0992(2) 0.19896(10) 0.0598(10) Uani 1 1 d .
H11 H 0.6944 0.0718 0.2216 0.072 Uiso 1 1 calc R
B12 B 0.5623(2) 0.1468(2) 0.20681(12) 0.0742(12) Uani 1 1 d .
H12 H 0.5347 0.1507 0.2345 0.089 Uiso 1 1 calc R

loop_
_atom_site_aniso_label
_atom_site_aniso_U_11
_atom_site_aniso_U_22
_atom_site_aniso_U_33
_atom_site_aniso_U_23
_atom_site_aniso_U_13
_atom_site_aniso_U_12
Y1 0.03837(16) 0.04349(16) 0.03934(16) 0.00410(13) 0.00218(13) 0.00168(12)
O1 0.0580(13) 0.0493(11) 0.0450(12) 0.0072(9) -0.0024(10) -0.0032(9)
C1 0.0400(15) 0.0419(15) 0.0576(19) -0.0009(14) -0.0018(15) 0.0035(13)
C2 0.0453(17) 0.0434(16) 0.0516(18) -0.0047(13) 0.0014(14) -0.0008(13)
C11 0.0392(17) 0.0510(17) 0.0505(18) 0.0070(15) -0.0024(14) 0.0026(13)
C12 0.0501(19) 0.0553(18) 0.0554(19) 0.0156(15) -0.0055(16) 0.0058(15)
C13 0.058(2) 0.079(2) 0.049(2) 0.0214(18) -0.0013(16) 0.0023(18)
C14 0.060(2) 0.085(3) 0.0362(17) 0.0038(17) -0.0027(16) 0.0100(18)
C15 0.085(3) 0.114(3) 0.049(2) -0.008(2) 0.0036(19) 0.017(3)
C16 0.100(3) 0.118(4) 0.066(3) -0.031(3) -0.005(2) 0.031(3)
C17 0.096(3) 0.078(3) 0.085(3) -0.028(2) -0.022(3) 0.009(2)
C18 0.068(2) 0.070(2) 0.057(2) -0.0121(18) -0.0065(17) 0.0038(18)
C19 0.0499(19) 0.061(2) 0.0459(18) -0.0042(15) -0.0087(15) 0.0048(16)
C20 0.064(2) 0.0461(17) 0.069(2) -0.0039(16) -0.0006(18) -0.0119(16)
C21 0.074(2) 0.054(2) 0.111(3) -0.020(2) 0.009(2) -0.0071(18)
C22 0.090(3) 0.085(3) 0.092(3) -0.026(2) -0.013(2) -0.012(2)
C23 0.111(3) 0.053(2) 0.112(3) 0.005(2) 0.025(3) -0.019(2)
C24 0.0430(18) 0.0635(19) 0.0407(17) 0.0083(14) 0.0010(14) 0.0010(15)
N2 0.0452(15) 0.0487(14) 0.0500(14) 0.0017(12) 0.0036(11) 0.0025(12)
C26 0.058(2) 0.062(2) 0.058(2) 0.0023(16) 0.0124(17) 0.0194(17)
C27 0.095(3) 0.0493(19) 0.083(3) -0.0037(17) 0.019(2) 0.0042(18)
C28 0.096(3) 0.084(2) 0.075(3) -0.006(2) 0.035(2) 0.017(2)
C29 0.089(3) 0.092(3) 0.092(3) 0.015(2) -0.008(2) 0.034(2)
C30 0.0433(19) 0.085(2) 0.072(2) -0.0019(19) 0.0103(17) -0.0101(17)
C31 0.061(2) 0.073(2) 0.078(3) -0.0080(19) 0.023(2) -0.0149(18)
C32 0.078(3) 0.087(3) 0.070(2) 0.016(2) 0.018(2) -0.006(2)
C33 0.121(4) 0.111(3) 0.074(3) 0.016(2) 0.029(3) -0.003(3)
C34 0.188(6) 0.120(4) 0.087(4) 0.013(3) 0.058(4) -0.036(4)
C35 0.171(6) 0.149(5) 0.112(5) -0.028(4) 0.083(4) -0.091(4)
C36 0.102(4) 0.123(4) 0.101(4) -0.032(3) 0.049(3) -0.052(3)
C37 0.086(5) 0.493(19) 0.224(9) 0.028(11) -0.032(6) -0.029(8)
C38 0.280(9) 0.473(14) 0.218(8) -0.115(8) 0.091(7) -0.316(10)
C39 0.094(3) 0.075(2) 0.060(2) 0.0060(19) -0.022(2) -0.020(2)
C40 0.165(5) 0.108(3) 0.074(3) 0.028(2) -0.054(3) -0.049(3)
C41 0.121(4) 0.080(3) 0.074(3) 0.027(2) -0.018(3) 0.001(2)
C42 0.094(3) 0.0484(18) 0.057(2) 0.0071(16) -0.0078(19) -0.0052(18)
N1 0.0454(14) 0.0468(14) 0.0547(15) 0.0004(12) 0.0024(12) -0.0024(11)
N3 0.115(4) 0.276(7) 0.113(4) -0.039(4) 0.035(3) -0.124(4)
B3 0.047(2) 0.0432(19) 0.072(3) -0.0006(18) 0.0069(19) 0.0011(16)
B4 0.044(2) 0.057(2) 0.087(3) -0.004(2) 0.001(2) 0.0099(17)
B5 0.044(2) 0.055(2) 0.082(3) -0.0022(19) 0.006(2) -0.0083(16)
B6 0.050(2) 0.0420(18) 0.053(2) 0.0046(16) 0.0051(17) -0.0017(15)
B7 0.059(2) 0.061(2) 0.069(3) -0.0181(19) 0.014(2) 0.0078(18)
B8 0.061(3) 0.059(2) 0.095(3) -0.014(2) 0.016(2) 0.013(2)
B9 0.045(2) 0.077(3) 0.102(3) -0.009(2) 0.015(2) 0.000(2)
B10 0.062(3) 0.063(2) 0.070(3) 0.001(2) 0.022(2) -0.005(2)
B11 0.066(3) 0.061(2) 0.053(2) 0.0022(18) 0.0184(19) 0.0073(19)
B12 0.060(3) 0.078(3) 0.084(3) -0.013(2) 0.026(2) 0.004(2)

loop_
_atom_type_symbol
_atom_type_description
_atom_type_scat_dispersion_real
_atom_type_scat_dispersion_imag
_atom_type_scat_source
C C 0.0033 0.0016 'International Tables Vol C Tables 4.2.6.8 and 6.1.1.4'
H H 0.0000 0.0000 'International Tables Vol C Tables 4.2.6.8 and 6.1.1.4'
B B 0.0013 0.0007 'International Tables Vol C Tables 4.2.6.8 and 6.1.1.4'
O O 0.0106 0.0060 'International Tables Vol C Tables 4.2.6.8 and 6.1.1.4'
Y Y -2.7962 3.5667 'International Tables Vol C Tables 4.2.6.8 and 6.1.1.4'
N N 0.0061 0.0033 'International Tables Vol C Tables 4.2.6.8 and 6.1.1.4'

loop_
_geom_angle_atom_site_label_1
_geom_angle_atom_site_label_2
_geom_angle_atom_site_label_3
_geom_angle
N1 Y1 N2 58.22(8)
N1 Y1 O1 96.12(7)
N2 Y1 O1 84.51(7)
N1 Y1 C11 126.42(9)
N2 Y1 C11 137.25(9)
O1 Y1 C11 130.17(8)
N1 Y1 C2 111.42(8)
N2 Y1 C2 160.81(9)
O1 Y1 C2 80.55(8)
C11 Y1 C2 61.82(9)
N1 Y1 C12 95.62(9)
N2 Y1 C12 119.25(9)
O1 Y1 C12 156.19(8)
C11 Y1 C12 31.45(8)
C2 Y1 C12 75.89(9)
N1 Y1 C19 137.25(9)
N2 Y1 C19 111.57(9)
O1 Y1 C19 125.54(8)
C11 Y1 C19 31.27(9)
C2 Y1 C19 87.03(9)
C12 Y1 C19 50.31(9)
N1 Y1 C24 29.24(8)
N2 Y1 C24 29.08(8)
O1 Y1 C24 92.05(7)
C11 Y1 C24 137.79(8)
C2 Y1 C24 139.36(9)
C12 Y1 C24 108.07(9)
C19 Y1 C24 127.53(9)
N1 Y1 C13 88.13(9)
N2 Y1 C13 91.55(9)
O1 Y1 C13 171.50(9)
C11 Y1 C13 50.30(9)
C2 Y1 C13 104.77(9)
C12 Y1 C13 29.06(8)
C19 Y1 C13 49.30(10)
C24 Y1 C13 88.09(9)
N1 Y1 C14 109.95(9)
N2 Y1 C14 87.71(9)
O1 Y1 C14 143.27(8)
C11 Y1 C14 49.68(9)
C2 Y1 C14 111.45(9)
C12 Y1 C14 47.87(9)
C19 Y1 C14 29.60(9)
C24 Y1 C14 98.29(9)
C13 Y1 C14 28.65(8)
N1 Y1 B6 144.18(9)
N2 Y1 B6 149.88(9)
O1 Y1 B6 74.57(8)
C11 Y1 B6 55.87(9)
C2 Y1 B6 33.66(9)
C12 Y1 B6 83.82(9)
C19 Y1 B6 66.70(9)
C24 Y1 B6 165.27(8)
C13 Y1 B6 106.07(9)
C14 Y1 B6 96.17(9)
C39 O1 C42 108.4(2)
C39 O1 Y1 115.62(16)
C42 O1 Y1 135.92(16)
C11 C1 B3 116.8(2)
C11 C1 B5 126.2(2)
B3 C1 B5 113.5(2)
C11 C1 B4 128.2(3)
B3 C1 B4 63.46(19)
B5 C1 B4 62.4(2)
C11 C1 B6 114.4(2)
B3 C1 B6 109.5(2)
B5 C1 B6 62.56(19)
B4 C1 B6 112.8(2)
C11 C1 C2 110.1(2)
B3 C1 C2 59.84(17)
B5 C1 C2 110.7(2)
B4 C1 C2 111.5(2)
B6 C1 C2 59.20(17)
B7 C2 B6 110.8(2)
B7 C2 B11 62.0(2)
B6 C2 B11 61.30(19)
B7 C2 B3 61.0(2)
B6 C2 B3 108.8(2)
B11 C2 B3 110.8(2)
B7 C2 C1 107.3(2)
B6 C2 C1 59.45(17)
B11 C2 C1 108.0(2)
B3 C2 C1 58.71(17)
B7 C2 Y1 158.6(2)
B6 C2 Y1 89.41(15)
B11 C2 Y1 127.15(18)
B3 C2 Y1 120.45(18)
C1 C2 Y1 88.87(14)
C12 C11 C19 106.7(3)
C12 C11 C1 123.1(3)
C19 C11 C1 128.2(3)
C12 C11 Y1 77.57(15)
C19 C11 Y1 80.51(15)
C1 C11 Y1 95.76(17)
C13 C12 C11 110.4(3)
C13 C12 Y1 81.85(17)
C11 C12 Y1 70.98(15)
C12 C13 C14 107.9(3)
C12 C13 Y1 69.08(16)
C14 C13 Y1 78.64(17)
C13 C14 C15 131.9(3)
C13 C14 C19 108.2(3)
C15 C14 C19 119.8(3)
C13 C14 Y1 72.72(17)
C15 C14 Y1 125.8(2)
C19 C14 Y1 69.09(16)
C16 C15 C14 119.2(4)
C15 C16 C17 122.1(4)
C18 C17 C16 120.6(4)
C17 C18 C19 119.5(3)
C18 C19 C11 134.7(3)
C18 C19 C14 118.6(3)
C11 C19 C14 106.7(3)
C18 C19 Y1 117.3(2)
C11 C19 Y1 68.22(15)
C14 C19 Y1 81.31(17)
N1 C20 C22 111.6(3)
N1 C20 C23 114.1(3)
C22 C20 C23 110.7(3)
N1 C20 C21 105.0(2)
C22 C20 C21 107.3(3)
C23 C20 C21 107.7(3)
N2 C24 N1 112.2(2)
N2 C24 C30 123.1(3)
N1 C24 C30 124.7(3)
N2 C24 Y1 56.44(14)
N1 C24 Y1 55.99(14)
C30 C24 Y1 172.8(2)
C24 N2 C26 128.5(2)
C24 N2 Y1 94.48(17)
C26 N2 Y1 136.33(19)
N2 C26 C27 104.3(2)
N2 C26 C29 110.7(3)
C27 C26 C29 108.7(3)
N2 C26 C28 114.5(2)
C27 C26 C28 107.6(3)
C29 C26 C28 110.7(3)
C31 C30 C24 114.3(3)
C32 C31 C36 117.3(4)
C32 C31 C30 121.7(3)
C36 C31 C30 121.0(4)
C33 C32 C31 122.8(4)
C34 C33 C32 118.8(5)
C35 C34 C33 120.4(5)
C34 C35 C36 122.5(5)
C35 C36 C31 118.2(5)
C35 C36 N3 124.1(5)
C31 C36 N3 117.7(4)
O1 C39 C40 106.6(3)
C41 C40 C39 105.6(3)
C42 C41 C40 105.5(3)
C41 C42 O1 106.3(3)
C24 N1 C20 127.0(2)
C24 N1 Y1 94.77(17)
C20 N1 Y1 138.22(19)
C36 N3 C38 113.5(7)
C36 N3 C37 113.9(6)
C38 N3 C37 114.2(7)
C1 B3 C2 61.45(17)
C1 B3 B7 107.9(2)
C2 B3 B7 59.01(19)
C1 B3 B8 105.8(2)
C2 B3 B8 107.7(3)
B7 B3 B8 61.1(2)
C1 B3 B4 58.67(18)
C2 B3 B4 109.0(2)
B7 B3 B4 109.3(3)
B8 B3 B4 59.6(2)
C1 B4 B8 104.7(3)
C1 B4 B9 105.1(3)
B8 B4 B9 60.5(2)
C1 B4 B5 58.77(18)
B8 B4 B5 107.9(3)
B9 B4 B5 59.8(2)
C1 B4 B3 57.87(18)
B8 B4 B3 59.0(2)
B9 B4 B3 106.5(3)
B5 B4 B3 106.1(2)
C1 B5 B10 105.6(3)
C1 B5 B9 105.1(3)
B10 B5 B9 60.8(2)
C1 B5 B4 58.80(18)
B10 B5 B4 108.7(3)
B9 B5 B4 59.8(2)
C1 B5 B6 58.73(18)
B10 B5 B6 58.9(2)
B9 B5 B6 106.5(3)
B4 B5 B6 106.8(2)
C2 B6 C1 61.35(17)
C2 B6 B10 108.8(2)
C1 B6 B10 106.6(2)
C2 B6 B11 59.38(18)
C1 B6 B11 107.9(2)
B10 B6 B11 61.5(2)
C2 B6 B5 109.3(2)
C1 B6 B5 58.70(18)
B10 B6 B5 60.1(2)
B11 B6 B5 109.7(3)
C2 B6 Y1 56.93(13)
C1 B6 Y1 74.10(14)
B10 B6 Y1 164.0(2)
B11 B6 Y1 102.86(18)
B5 B6 Y1 128.57(19)
C2 B7 B3 60.02(19)
C2 B7 B11 59.25(18)
B3 B7 B11 107.8(3)
C2 B7 B8 107.5(3)
B3 B7 B8 59.9(2)
B11 B7 B8 108.1(3)
C2 B7 B12 107.0(3)
B3 B7 B12 107.4(3)
B11 B7 B12 60.3(2)
B8 B7 B12 59.7(2)
B3 B8 B4 61.4(2)
B3 B8 B12 107.3(3)
B4 B8 B12 108.3(3)
B3 B8 B7 59.0(2)
B4 B8 B7 109.0(3)
B12 B8 B7 60.4(2)
B3 B8 B9 107.9(3)
B4 B8 B9 59.8(2)
B12 B8 B9 59.7(2)
B7 B8 B9 108.0(3)
B12 B9 B4 108.5(3)
B12 B9 B5 108.5(3)
B4 B9 B5 60.4(2)
B12 B9 B8 59.9(2)
B4 B9 B8 59.7(2)
B5 B9 B8 107.8(3)
B12 B9 B10 60.8(2)
B4 B9 B10 108.2(3)
B5 B9 B10 59.6(2)
B8 B9 B10 108.0(3)
B6 B10 B5 61.0(2)
B6 B10 B11 59.3(2)
B5 B10 B11 108.7(3)
B6 B10 B9 107.3(3)
B5 B10 B9 59.7(2)
B11 B10 B9 107.1(3)
B6 B10 B12 106.3(3)
B5 B10 B12 107.2(3)
B11 B10 B12 59.6(2)
B9 B10 B12 59.0(2)
C2 B11 B6 59.33(18)
C2 B11 B7 58.76(19)
B6 B11 B7 106.7(3)
C2 B11 B12 106.8(3)
B6 B11 B12 107.1(3)
B7 B11 B12 60.6(2)
C2 B11 B10 107.0(3)
B6 B11 B10 59.2(2)
B7 B11 B10 108.8(3)
B12 B11 B10 60.6(2)
B9 B12 B8 60.4(2)
B9 B12 B11 108.3(3)
B8 B12 B11 107.5(3)
B9 B12 B7 108.2(3)
B8 B12 B7 59.9(2)
B11 B12 B7 59.2(2)
B9 B12 B10 60.2(2)
B8 B12 B10 107.9(3)
B11 B12 B10 59.8(2)
B7 B12 B10 107.0(3)

loop_
_geom_bond_atom_site_label_1
_geom_bond_atom_site_label_2
_geom_bond_distance
Y1 N1 2.289(2)
Y1 N2 2.300(2)
Y1 O1 2.3752(18)
Y1 C11 2.571(3)
Y1 C2 2.587(3)
Y1 C12 2.656(3)
Y1 C19 2.731(3)
Y1 C24 2.752(3)
Y1 C13 2.815(3)
Y1 C14 2.890(3)
Y1 B6 3.086(3)
O1 C39 1.436(3)
O1 C42 1.459(3)
C1 C11 1.480(4)
C1 B3 1.700(4)
C1 B5 1.715(4)
C1 B4 1.715(4)
C1 B6 1.715(4)
C1 C2 1.748(4)
C2 B7 1.703(4)
C2 B6 1.711(4)
C2 B11 1.712(4)
C2 B3 1.721(4)
C11 C12 1.419(4)
C11 C19 1.437(4)
C12 C13 1.381(4)
C13 C14 1.413(4)
C14 C15 1.413(5)
C14 C19 1.444(4)
C15 C16 1.345(5)
C16 C17 1.417(6)
C17 C18 1.368(5)
C18 C19 1.422(4)
C20 N1 1.480(3)
C20 C22 1.524(4)
C20 C23 1.535(4)
C20 C21 1.536(4)
C24 N2 1.341(4)
C24 N1 1.349(4)
C24 C30 1.512(4)
N2 C26 1.493(3)
C26 C27 1.524(4)
C26 C29 1.529(4)
C26 C28 1.538(4)
C30 C31 1.499(5)
C31 C32 1.394(5)
C31 C36 1.409(5)
C32 C33 1.378(5)
C33 C34 1.369(6)
C34 C35 1.343(7)
C35 C36 1.403(7)
C36 N3 1.435(6)
C37 N3 1.482(10)
C38 N3 1.475(8)
C39 C40 1.487(5)
C40 C41 1.460(5)
C41 C42 1.459(4)
B3 B7 1.737(6)
B3 B8 1.754(5)
B3 B4 1.796(5)
B4 B8 1.765(6)
B4 B9 1.766(6)
B4 B5 1.778(5)
B5 B10 1.765(6)
B5 B9 1.767(6)
B5 B6 1.781(5)
B6 B10 1.742(5)
B6 B11 1.745(5)
B7 B11 1.758(5)
B7 B8 1.775(6)
B7 B12 1.783(5)
B8 B12 1.770(6)
B8 B9 1.779(6)
B9 B12 1.765(6)
B9 B10 1.787(6)
B10 B11 1.782(5)
B10 B12 1.797(5)
B11 B12 1.778(5)

loop_
_platon_squeeze_void_nr
_platon_squeeze_void_average_x
_platon_squeeze_void_average_y
_platon_squeeze_void_average_z
_platon_squeeze_void_volume
_platon_squeeze_void_count_electrons
1 -0.001 0.451 0.000 1425.9 242.2
2 -0.048 0.051 0.500 1426.0 246.8
